data_7057529
loop_
_publ_author_name
'Qin, Siyao'
'Chen, Bo'
'Huang, Jing'
'Han, Yifeng'

_publ_section_title
;
 A thiocoumarin-based colorimetric and ratiometric fluorescent probe for
 Hg2+ in aqueous solution and its application in live-cell imaging
;
_journal_issue 15
_journal_name_full 'New Journal of Chemistry'
_journal_page_first 12766
_journal_paper_doi 10.1039/C8NJ01491D
_journal_volume 42
_journal_year 2018
_chemical_formula_moiety 'C13 H15 N O S'
_chemical_formula_sum 'C13 H15 N O S'
_chemical_formula_weight 233.32
_space_group_crystal_system monoclinic
_space_group_IT_number 14
_space_group_name_Hall '-P 2ybc'
_space_group_name_H-M_alt 'P 1 21/c 1'
_symmetry_space_group_name_Hall '-P 2ybc'
_symmetry_space_group_name_H-M 'P 1 21/c 1'
_atom_sites_solution_hydrogens geom
_atom_sites_solution_primary direct
_atom_sites_solution_secondary difmap
_audit_creation_date 2016-11-11
_audit_creation_method
;
Olex2 1.2
(compiled 2014.03.20 svn.r2914 for OlexSys, GUI svn.r4816)
;
_audit_update_record
;
2017-11-10 deposited with the CCDC.
2018-06-18 downloaded from the CCDC.
;
_cell_angle_alpha 90.00
_cell_angle_beta 96.034(9)
_cell_angle_gamma 90.00
_cell_formula_units_Z 4
_cell_length_a 8.7754(8)
_cell_length_b 10.9150(9)
_cell_length_c 12.9559(11)
_cell_measurement_reflns_used 1339
_cell_measurement_temperature 293(2)
_cell_measurement_theta_max 29.4414
_cell_measurement_theta_min 3.1559
_cell_volume 1234.09(19)
_computing_cell_refinement
;
CrysAlisPro, Agilent Technologies,
Version 1.171.35.11 (release 16-05-2011 CrysAlis171 .NET)
(compiled May 16 2011,17:55:39)
;
_computing_data_collection
;
CrysAlisPro, Agilent Technologies,
Version 1.171.35.11 (release 16-05-2011 CrysAlis171 .NET)
(compiled May 16 2011,17:55:39)
;
_computing_data_reduction
;
CrysAlisPro, Agilent Technologies,
Version 1.171.35.11 (release 16-05-2011 CrysAlis171 .NET)
(compiled May 16 2011,17:55:39)
;
_computing_molecular_graphics 'Olex2 (Dolomanov et al., 2009)'
_computing_publication_material 'Olex2 (Dolomanov et al., 2009)'
_computing_structure_refinement 'ShelXL (Sheldrick, 2008)'
_computing_structure_solution 'ShelXS (Sheldrick, 2008)'
_diffrn_ambient_temperature 293.15
_diffrn_detector_area_resol_mean 10.3592
_diffrn_measured_fraction_theta_full 0.998
_diffrn_measured_fraction_theta_max 0.998
_diffrn_measurement_device_type 'Xcalibur, Atlas, Gemini ultra'
_diffrn_measurement_method '\w scans'
_diffrn_orient_matrix_UB_11 0.0799472000
_diffrn_orient_matrix_UB_12 -0.0092915000
_diffrn_orient_matrix_UB_13 0.0116831000
_diffrn_orient_matrix_UB_21 -0.0007446000
_diffrn_orient_matrix_UB_22 0.0365905000
_diffrn_orient_matrix_UB_23 0.0451492000
_diffrn_orient_matrix_UB_31 -0.0145210000
_diffrn_orient_matrix_UB_32 -0.0529591000
_diffrn_orient_matrix_UB_33 0.0292097000
_diffrn_radiation_monochromator graphite
_diffrn_radiation_type MoK\a
_diffrn_radiation_wavelength 0.71073
_diffrn_reflns_av_R_equivalents 0.0278
_diffrn_reflns_av_unetI/netI 0.0408
_diffrn_reflns_limit_h_max 10
_diffrn_reflns_limit_h_min -10
_diffrn_reflns_limit_k_max 11
_diffrn_reflns_limit_k_min -13
_diffrn_reflns_limit_l_max 13
_diffrn_reflns_limit_l_min -15
_diffrn_reflns_number 4630
_diffrn_reflns_theta_full 25.35
_diffrn_reflns_theta_max 25.35
_diffrn_reflns_theta_min 3.16
_diffrn_source 'Enhance (Mo) X-ray Source'
_exptl_absorpt_coefficient_mu 0.241
_exptl_absorpt_correction_T_max 1.00000
_exptl_absorpt_correction_T_min 0.91873
_exptl_absorpt_correction_type multi-scan
_exptl_absorpt_process_details
;
CrysAlisPro, Agilent Technologies,
Version 1.171.35.11 (release 16-05-2011 CrysAlis171 .NET)
(compiled May 16 2011,17:55:39)
Empirical absorption correction using spherical harmonics,
 implemented in SCALE3 ABSPACK scaling algorithm.
;
_exptl_crystal_colour red
_exptl_crystal_colour_primary red
_exptl_crystal_density_diffrn 1.256
_exptl_crystal_density_method 'not measured'
_exptl_crystal_description block
_exptl_crystal_F_000 496
_exptl_crystal_size_max 0.41
_exptl_crystal_size_mid 0.36
_exptl_crystal_size_min 0.3
_refine_diff_density_max 0.206
_refine_diff_density_min -0.208
_refine_diff_density_rms 0.045
_refine_ls_extinction_method none
_refine_ls_goodness_of_fit_ref 1.045
_refine_ls_hydrogen_treatment constr
_refine_ls_matrix_type full
_refine_ls_number_parameters 147
_refine_ls_number_reflns 2256
_refine_ls_number_restraints 0
_refine_ls_restrained_S_all 1.045
_refine_ls_R_factor_all 0.0746
_refine_ls_R_factor_gt 0.0496
_refine_ls_shift/su_max 0.000
_refine_ls_shift/su_mean 0.000
_refine_ls_structure_factor_coef Fsqd
_refine_ls_weighting_details 'calc w=1/[\s^2^(Fo^2^)+(0.0482P)^2^+0.2980P] where P=(Fo^2^+2Fc^2^)/3'
_refine_ls_weighting_scheme calc
_refine_ls_wR_factor_gt 0.1103
_refine_ls_wR_factor_ref 0.1296
_reflns_number_gt 1576
_reflns_number_total 2256
_reflns_threshold_expression >2sigma(I)
_cod_data_source_file c8nj01491d2.cif
_cod_data_source_block 161109_hyf_cb1
_cod_depositor_comments 'Adding full bibliography for 7057529.cif.'
_cod_database_code 7057529
_chemical_oxdiff_formula 'c10 h10 n2 o8 S1'
_reflns_odcompleteness_completeness 99.48
_reflns_odcompleteness_iscentric 1
_reflns_odcompleteness_theta 26.32
_olex2_refinement_description
;
1. Fixed Uiso
 At 1.2 times of:
  All C(H) groups, All C(H,H) groups
 At 1.5 times of:
  All C(H,H,H) groups
2.a Secondary CH2 refined with riding coordinates:
 C10(H10A,H10B), C12(H12A,H12B)
2.b Aromatic/amide H refined with riding coordinates:
 C2(H2), C3(H3), C6(H6), C8(H8), C9(H9)
2.c Idealised Me refined as rotating group:
 C11(H11A,H11B,H11C), C13(H13A,H13B,H13C)
;

loop_
_space_group_symop_id
_space_group_symop_operation_xyz
1 'x, y, z'
2 '-x, y+1/2, -z+1/2'
3 '-x, -y, -z'
4 'x, -y-1/2, z-1/2'

loop_
_atom_site_label
_atom_site_type_symbol
_atom_site_fract_x
_atom_site_fract_y
_atom_site_fract_z
_atom_site_U_iso_or_equiv
_atom_site_adp_type
_atom_site_occupancy
_atom_site_calc_flag
_atom_site_refinement_flags_posn
S1 S 0.48957(8) 0.43474(6) 0.13343(5) 0.0646(3) Uani 1 d .
O1 O 0.60734(16) 0.49677(13) 0.31582(11) 0.0481(4) Uani 1 d .
N1 N 0.8099(2) 0.67516(19) 0.63604(15) 0.0594(6) Uani 1 d .
C1 C 0.5521(2) 0.4021(2) 0.25429(18) 0.0485(6) Uani 1 d .
C2 C 0.5547(3) 0.2836(2) 0.2994(2) 0.0532(6) Uani 1 d .
H2 H 0.5181 0.2172 0.2592 0.064 Uiso 1 calc R
C3 C 0.6093(3) 0.2655(2) 0.39943(19) 0.0556(6) Uani 1 d .
H3 H 0.6104 0.1869 0.4271 0.067 Uiso 1 calc R
C4 C 0.6648(3) 0.3643(2) 0.46266(18) 0.0477(6) Uani 1 d .
C5 C 0.6620(2) 0.4808(2) 0.41881(17) 0.0428(5) Uani 1 d .
C6 C 0.7105(2) 0.5839(2) 0.47268(17) 0.0481(6) Uani 1 d .
H6 H 0.7068 0.6597 0.4397 0.058 Uiso 1 calc R
C7 C 0.7660(2) 0.5745(2) 0.57805(18) 0.0494(6) Uani 1 d .
C8 C 0.7698(3) 0.4566(2) 0.62334(19) 0.0565(7) Uani 1 d .
H8 H 0.8069 0.4475 0.6928 0.068 Uiso 1 calc R
C9 C 0.7204(3) 0.3563(2) 0.56759(19) 0.0578(7) Uani 1 d .
H9 H 0.7237 0.2802 0.6001 0.069 Uiso 1 calc R
C10 C 0.8822(3) 0.6638(3) 0.74226(19) 0.0662(7) Uani 1 d .
H10A H 0.8226 0.6076 0.7798 0.079 Uiso 1 calc R
H10B H 0.8806 0.7431 0.7759 0.079 Uiso 1 calc R
C11 C 1.0456(3) 0.6187(3) 0.7491(2) 0.0876(10) Uani 1 d .
H11A H 1.0495 0.5435 0.7111 0.131 Uiso 1 calc GR
H11B H 1.0830 0.6050 0.8205 0.131 Uiso 1 calc GR
H11C H 1.1083 0.6791 0.7201 0.131 Uiso 1 calc GR
C12 C 0.7946(3) 0.7987(3) 0.5926(2) 0.0741(8) Uani 1 d .
H12A H 0.7778 0.8559 0.6475 0.089 Uiso 1 calc R
H12B H 0.7055 0.8015 0.5416 0.089 Uiso 1 calc R
C13 C 0.9312(4) 0.8375(4) 0.5430(3) 0.1126(13) Uani 1 d .
H13A H 0.9538 0.7773 0.4928 0.169 Uiso 1 calc GR
H13B H 1.0171 0.8453 0.5950 0.169 Uiso 1 calc GR
H13C H 0.9113 0.9149 0.5092 0.169 Uiso 1 calc GR

loop_
_atom_site_aniso_label
_atom_site_aniso_U_11
_atom_site_aniso_U_22
_atom_site_aniso_U_33
_atom_site_aniso_U_23
_atom_site_aniso_U_13
_atom_site_aniso_U_12
S1 0.0841(5) 0.0509(4) 0.0563(4) -0.0066(3) -0.0046(3) 0.0023(3)
O1 0.0588(9) 0.0346(9) 0.0498(9) -0.0014(7) 0.0004(7) -0.0005(7)
N1 0.0693(13) 0.0527(13) 0.0543(12) -0.0042(11) -0.0030(10) -0.0009(11)
C1 0.0468(13) 0.0388(13) 0.0601(14) -0.0119(11) 0.0064(11) -0.0007(10)
C2 0.0556(14) 0.0374(13) 0.0670(16) -0.0064(12) 0.0079(12) -0.0069(11)
C3 0.0598(15) 0.0371(13) 0.0712(17) 0.0078(12) 0.0136(13) -0.0048(11)
C4 0.0464(12) 0.0384(13) 0.0590(14) 0.0027(11) 0.0086(11) -0.0023(11)
C5 0.0401(11) 0.0386(12) 0.0498(13) 0.0026(11) 0.0052(10) 0.0001(10)
C6 0.0537(13) 0.0371(13) 0.0527(14) 0.0023(11) 0.0024(11) -0.0026(11)
C7 0.0446(12) 0.0480(14) 0.0555(14) -0.0019(12) 0.0049(11) -0.0021(11)
C8 0.0593(15) 0.0574(16) 0.0516(14) 0.0086(13) 0.0006(12) -0.0037(13)
C9 0.0625(15) 0.0468(15) 0.0635(16) 0.0135(13) 0.0047(13) -0.0027(12)
C10 0.0670(17) 0.0744(19) 0.0568(15) -0.0092(14) 0.0048(13) -0.0073(15)
C11 0.0621(18) 0.116(3) 0.082(2) 0.000(2) -0.0055(16) -0.0080(18)
C12 0.091(2) 0.0587(18) 0.0696(17) -0.0137(15) -0.0039(16) -0.0043(16)
C13 0.126(3) 0.103(3) 0.110(3) 0.016(2) 0.018(2) -0.040(2)

loop_
_atom_type_symbol
_atom_type_description
_atom_type_scat_dispersion_real
_atom_type_scat_dispersion_imag
_atom_type_scat_source
C C 0.0033 0.0016 'International Tables Vol C Tables 4.2.6.8 and 6.1.1.4'
H H 0.0000 0.0000 'International Tables Vol C Tables 4.2.6.8 and 6.1.1.4'
N N 0.0061 0.0033 'International Tables Vol C Tables 4.2.6.8 and 6.1.1.4'
O O 0.0106 0.0060 'International Tables Vol C Tables 4.2.6.8 and 6.1.1.4'
S S 0.1246 0.1234 'International Tables Vol C Tables 4.2.6.8 and 6.1.1.4'

loop_
_geom_angle_atom_site_label_1
_geom_angle_atom_site_label_2
_geom_angle_atom_site_label_3
_geom_angle
C1 O1 C5 122.36(18)
C7 N1 C10 121.4(2)
C7 N1 C12 121.4(2)
C10 N1 C12 117.0(2)
O1 C1 S1 117.09(17)
O1 C1 C2 117.4(2)
C2 C1 S1 125.46(18)
C1 C2 H2 119.4
C3 C2 C1 121.2(2)
C3 C2 H2 119.4
C2 C3 H3 119.6
C2 C3 C4 120.9(2)
C4 C3 H3 119.6
C5 C4 C3 118.1(2)
C5 C4 C9 116.3(2)
C9 C4 C3 125.6(2)
O1 C5 C4 120.0(2)
C6 C5 O1 116.51(19)
C6 C5 C4 123.5(2)
C5 C6 H6 120.2
C5 C6 C7 119.6(2)
C7 C6 H6 120.2
N1 C7 C6 121.8(2)
N1 C7 C8 120.8(2)
C6 C7 C8 117.4(2)
C7 C8 H8 119.3
C9 C8 C7 121.4(2)
C9 C8 H8 119.3
C4 C9 H9 119.1
C8 C9 C4 121.8(2)
C8 C9 H9 119.1
N1 C10 H10A 108.9
N1 C10 H10B 108.9
N1 C10 C11 113.5(2)
H10A C10 H10B 107.7
C11 C10 H10A 108.9
C11 C10 H10B 108.9
C10 C11 H11A 109.5
C10 C11 H11B 109.5
C10 C11 H11C 109.5
H11A C11 H11B 109.5
H11A C11 H11C 109.5
H11B C11 H11C 109.5
N1 C12 H12A 109.1
N1 C12 H12B 109.1
N1 C12 C13 112.7(3)
H12A C12 H12B 107.8
C13 C12 H12A 109.1
C13 C12 H12B 109.1
C12 C13 H13A 109.5
C12 C13 H13B 109.5
C12 C13 H13C 109.5
H13A C13 H13B 109.5
H13A C13 H13C 109.5
H13B C13 H13C 109.5

loop_
_geom_bond_atom_site_label_1
_geom_bond_atom_site_label_2
_geom_bond_distance
S1 C1 1.643(2)
O1 C1 1.363(3)
O1 C5 1.381(3)
N1 C7 1.363(3)
N1 C10 1.459(3)
N1 C12 1.462(3)
C1 C2 1.418(3)
C2 H2 0.9300
C2 C3 1.348(3)
C3 H3 0.9300
C3 C4 1.409(3)
C4 C5 1.392(3)
C4 C9 1.398(3)
C5 C6 1.369(3)
C6 H6 0.9300
C6 C7 1.404(3)
C7 C8 1.414(3)
C8 H8 0.9300
C8 C9 1.358(3)
C9 H9 0.9300
C10 H10A 0.9700
C10 H10B 0.9700
C10 C11 1.510(4)
C11 H11A 0.9600
C11 H11B 0.9600
C11 H11C 0.9600
C12 H12A 0.9700
C12 H12B 0.9700
C12 C13 1.480(4)
C13 H13A 0.9600
C13 H13B 0.9600
C13 H13C 0.9600

loop_
_geom_torsion_atom_site_label_1
_geom_torsion_atom_site_label_2
_geom_torsion_atom_site_label_3
_geom_torsion_atom_site_label_4
_geom_torsion
S1 C1 C2 C3 179.54(18)
O1 C1 C2 C3 0.2(3)
O1 C5 C6 C7 179.32(18)
N1 C7 C8 C9 177.2(2)
C1 O1 C5 C4 1.3(3)
C1 O1 C5 C6 -178.35(19)
C1 C2 C3 C4 0.4(4)
C2 C3 C4 C5 -0.2(3)
C2 C3 C4 C9 178.4(2)
C3 C4 C5 O1 -0.6(3)
C3 C4 C5 C6 179.0(2)
C3 C4 C9 C8 -179.0(2)
C4 C5 C6 C7 -0.3(3)
C5 O1 C1 S1 179.55(15)
C5 O1 C1 C2 -1.1(3)
C5 C4 C9 C8 -0.4(3)
C5 C6 C7 N1 -177.4(2)
C5 C6 C7 C8 0.5(3)
C6 C7 C8 C9 -0.6(4)
C7 N1 C10 C11 73.2(3)
C7 N1 C12 C13 -88.9(3)
C7 C8 C9 C4 0.6(4)
C9 C4 C5 O1 -179.38(19)
C9 C4 C5 C6 0.2(3)
C10 N1 C7 C6 -173.5(2)
C10 N1 C7 C8 8.7(4)
C10 N1 C12 C13 87.7(3)
C12 N1 C7 C6 3.0(4)
C12 N1 C7 C8 -174.8(2)
C12 N1 C10 C11 -103.4(3)
